data_2006591
loop_
_publ_author_name
'Declercq, Jean-Paul'
'Delangle, Pascale'
'Dutasta, Jean-Pierre'
'Van Oostenryck, Luc'
'Tinant, Bernard'

_publ_contact_author
;
Dr Bernard Tinant
Universite Catholique de Louvain
Laboratoire de Chimie Physique et de Cristallographie
Unite CPMC
1 Place Louis Pasteur
B 1348 Louvain-la-Neuve
Belgium
;
_publ_section_title
;
 1:1 Molecular Complex Between Water and a Macrocyclic Crown
 Phosphonamide
;
_journal_issue 10
_journal_name_full 'Acta Crystallographica Section C'
_journal_page_first 1484
_journal_page_last 1486
_journal_paper_doi 10.1107/S0108270197006604
_journal_volume 53
_journal_year 1997
_chemical_formula_moiety 'C21 H29 N2 O4 P S, H2 O'
_chemical_formula_sum 'C21 H31 N2 O5 P S'
_chemical_formula_weight 454.52
_chemical_name_systematic
;
3-methyl-11,14,17,20-tetraoxa-
2,4,3-diazaphospha-tricyclo[20,3,1,1^5,9^]-heptacosa-
1(26),5,7,9(27),22,24-hexaene-3-sulfide
;
_space_group_IT_number 2
_symmetry_cell_setting triclinic
_symmetry_space_group_name_Hall '-P 1'
_symmetry_space_group_name_H-M 'P -1'
_audit_creation_method SHELXL
_cell_angle_alpha 71.88(2)
_cell_angle_beta 63.47(2)
_cell_angle_gamma 73.18(2)
_cell_formula_units_Z 2
_cell_length_a 10.766(2)
_cell_length_b 10.825(2)
_cell_length_c 11.857(3)
_cell_measurement_reflns_used 17
_cell_measurement_temperature 293(2)
_cell_measurement_theta_max 15
_cell_measurement_theta_min 5
_cell_volume 1156.5(5)
_computing_cell_refinement 'local program'
_computing_data_collection 'local program'
_computing_data_reduction 'local program'
_computing_molecular_graphics 'PLATON (Spek, 1995)'
_computing_publication_material SHELXL93
_computing_structure_refinement 'SHELXL93 (Sheldrick, 1993)'
_computing_structure_solution 'SHELXS86 (Sheldrick, 1990)'
_diffrn_ambient_temperature 293(2)
_diffrn_measurement_device_type 'Huber four-circle diffractometer'
_diffrn_measurement_method '\w scan'
_diffrn_radiation_monochromator graphite
_diffrn_radiation_source 'fine-focus sealed tube'
_diffrn_radiation_type MoK\a
_diffrn_radiation_wavelength 0.71069
_diffrn_reflns_av_R_equivalents 0.0000
_diffrn_reflns_av_sigmaI/netI 0.0455
_diffrn_reflns_limit_h_max 12
_diffrn_reflns_limit_h_min 0
_diffrn_reflns_limit_k_max 14
_diffrn_reflns_limit_k_min -13
_diffrn_reflns_limit_l_max 15
_diffrn_reflns_limit_l_min -13
_diffrn_reflns_number 5307
_diffrn_reflns_theta_max 27.50
_diffrn_reflns_theta_min 1.96
_diffrn_standards_decay_% 0
_diffrn_standards_interval_count 50
_diffrn_standards_number 1
_exptl_absorpt_coefficient_mu 0.243
_exptl_absorpt_correction_type none
_exptl_crystal_colour colourless
_exptl_crystal_density_diffrn 1.305
_exptl_crystal_density_method 'not measured'
_exptl_crystal_description parallelepiped
_exptl_crystal_F_000 484
_exptl_crystal_size_max 0.28
_exptl_crystal_size_mid 0.20
_exptl_crystal_size_min 0.16
_refine_diff_density_max 0.387
_refine_diff_density_min -0.240
_refine_ls_extinction_method none
_refine_ls_goodness_of_fit_all 1.022
_refine_ls_goodness_of_fit_ref 1.130
_refine_ls_hydrogen_treatment refall
_refine_ls_matrix_type full
_refine_ls_number_parameters 365
_refine_ls_number_reflns 5307
_refine_ls_number_restraints 0
_refine_ls_restrained_S_all 1.022
_refine_ls_R_factor_all 0.0687
_refine_ls_R_factor_gt 0.0502
_refine_ls_shift/esd_mean 0.001
_refine_ls_shift/su_max -0.006
_refine_ls_structure_factor_coef Fsqd
_refine_ls_weighting_details 'calc w = 1/[\s^2^(Fo^2^)+(0.0893P)^2^] where P=(Fo^2^+2Fc^2^)/3'
_refine_ls_weighting_scheme sigma
_refine_ls_wR_factor_all 0.1400
_refine_ls_wR_factor_ref 0.1322
_reflns_number_gt 3952
_reflns_number_total 5307
_reflns_threshold_expression F>4\s(F)
_cod_data_source_file jz1208.cif
_cod_data_source_block z1
_cod_original_cell_volume 1156.5(4)
_cod_database_code 2006591

loop_
_symmetry_equiv_pos_as_xyz
'x, y, z'
'-x, -y, -z'

loop_
_atom_site_aniso_label
_atom_site_aniso_U_11
_atom_site_aniso_U_22
_atom_site_aniso_U_33
_atom_site_aniso_U_12
_atom_site_aniso_U_13
_atom_site_aniso_U_23
C1 .0466(12) .0332(10) .0357(10) -.0109(9) -.0191(9) -.0022(8)
N2 .0580(11) .0286(8) .0292(8) -.0131(8) -.0202(8) .0010(7)
P3 .0376(3) .0259(2) .0262(2) -.0058(2) -.0122(2) -.0030(2)
N4 .0479(11) .0395(10) .0308(9) .0036(8) -.0180(8) -.0032(7)
C5 .0375(10) .0295(9) .0402(11) -.0040(8) -.0184(9) -.0086(8)
C6 .0506(13) .0336(10) .0482(12) -.0016(9) -.0283(11) -.0079(9)
C7 .0511(14) .0387(12) .067(2) .0051(10) -.0363(13) -.0122(11)
C8 .0378(12) .0397(12) .0621(15) .0025(9) -.0209(11) -.0188(11)
C9 .0344(10) .0329(10) .0455(11) -.0074(8) -.0159(9) -.0126(9)
C10 .0384(12) .0415(12) .0487(13) -.0051(10) -.0086(10) -.0121(10)
O11 .0379(8) .0466(8) .0347(8) -.0050(6) -.0095(6) -.0114(6)
C12 .059(2) .0518(14) .0375(12) -.0140(12) -.0065(11) -.0152(10)
C13 .064(2) .063(2) .0397(13) -.0205(13) -.0209(12) -.0077(11)
O14 .0477(9) .0477(9) .0508(9) -.0061(7) -.0188(8) -.0073(7)
C15 .060(2) .065(2) .0453(14) .0072(13) -.0201(13) -.0099(12)
C16 .079(2) .0466(14) .0484(15) .0023(14) -.0132(14) -.0024(12)
O17 .0606(11) .0458(9) .0469(9) -.0112(8) -.0109(8) -.0058(7)
C18 .058(2) .0436(14) .068(2) -.0132(12) -.0135(14) -.0014(13)
C19 .060(2) .0446(14) .073(2) -.0138(12) -.0317(14) -.0018(13)
O20 .0628(11) .0327(8) .0530(10) -.0089(7) -.0261(8) -.0015(7)
C21 .088(2) .0361(12) .062(2) -.0171(13) -.039(2) -.0066(11)
C22 .065(2) .0373(11) .0518(13) -.0154(11) -.0311(12) -.0061(10)
C23 .130(3) .062(2) .075(2) -.045(2) -.069(2) .0035(14)
C24 .154(4) .077(2) .078(2) -.056(2) -.089(2) .019(2)
C25 .099(2) .0470(14) .058(2) -.0306(14) -.054(2) .0123(12)
C26 .0502(13) .0312(10) .0358(11) -.0072(9) -.0221(10) -.0034(8)
C27 .0345(10) .0314(10) .0414(11) -.0025(8) -.0168(9) -.0074(8)
C28 .0490(13) .0420(12) .0397(12) -.0124(10) -.0202(10) -.0093(10)
S29 .0446(3) .0470(3) .0294(3) -.0055(2) -.0081(2) -.0039(2)
OW1 .0705(13) .0677(13) .0454(10) -.0059(11) -.0068(9) -.0048(9)

loop_
_atom_site_label
_atom_site_fract_x
_atom_site_fract_y
_atom_site_fract_z
_atom_site_U_iso_or_equiv
_atom_site_thermal_displace_type
_atom_site_calc_flag
_atom_site_refinement_flags
_atom_site_occupancy
_atom_site_disorder_group
_atom_site_type_symbol
C1 .5679(2) .7969(2) .2324(2) .0378(5) Uani d . 1 . C
N2 .5262(2) .7133(2) .1906(2) .0379(4) Uani d . 1 . N
H2 .530(3) .741(3) .123(3) .071(2) Uiso d . 1 . H
P3 .47227(5) .57095(5) .26988(5) .03058(14) Uani d . 1 . P
N4 .6051(2) .4550(2) .2895(2) .0421(4) Uani d . 1 . N
H4 .599(3) .429(3) .364(3) .071(2) Uiso d . 1 . H
C5 .7359(2) .4050(2) .1994(2) .0347(4) Uani d . 1 . C
C6 .8219(3) .3003(2) .2479(2) .0422(5) Uani d . 1 . C
H6 .795(3) .267(3) .335(3) .071(2) Uiso d . 1 . H
C7 .9509(3) .2470(2) .1642(3) .0500(6) Uani d . 1 . C
H7 1.006(3) .180(3) .195(3) .071(2) Uiso d . 1 . H
C8 .9944(2) .2944(2) .0331(3) .0462(5) Uani d . 1 . C
H8 1.082(3) .257(3) -.025(3) .071(2) Uiso d . 1 . H
C9 .9096(2) .3988(2) -.0177(2) .0361(4) Uani d . 1 . C
C10 .9631(3) .4450(2) -.1612(2) .0460(5) Uani d . 1 . C
H10A 1.054(3) .466(3) -.192(3) .071(2) Uiso d . 1 . H
H10B .980(3) .371(3) -.205(3) .071(2) Uiso d . 1 . H
O11 .87528(15) .55694(15) -.20383(13) .0415(4) Uani d . 1 . O
C12 .9282(3) .5893(3) -.3415(2) .0519(6) Uani d . 1 . C
H12A .928(3) .510(3) -.373(3) .071(2) Uiso d . 1 . H
H12B 1.026(3) .602(3) -.373(3) .071(2) Uiso d . 1 . H
C13 .8424(3) .7129(3) -.3882(3) .0540(6) Uani d . 1 . C
H13A .870(3) .720(3) -.476(3) .071(2) Uiso d . 1 . H
H13B .744(3) .707(3) -.341(3) .071(2) Uiso d . 1 . H
O14 .8715(2) .8239(2) -.3707(2) .0503(4) Uani d . 1 . O
C15 .7782(3) .9424(3) -.3946(3) .0620(7) Uani d . 1 . C
H15A .676(3) .928(3) -.338(3) .071(2) Uiso d . 1 . H
H15B .783(3) .969(3) -.490(3) .071(2) Uiso d . 1 . H
C16 .8153(4) 1.0523(3) -.3729(3) .0678(8) Uani d . 1 . C
H16A .911(3) 1.064(3) -.414(3) .071(2) Uiso d . 1 . H
H16B .767(3) 1.135(3) -.399(3) .071(2) Uiso d . 1 . H
O17 .7942(2) 1.0310(2) -.2416(2) .0556(4) Uani d . 1 . O
C18 .8594(3) 1.1151(3) -.2234(3) .0624(7) Uani d . 1 . C
H18A .831(3) 1.208(3) -.260(3) .071(2) Uiso d . 1 . H
H18B .962(3) 1.091(3) -.268(3) .071(2) Uiso d . 1 . H
C19 .8244(3) 1.0981(3) -.0836(3) .0585(7) Uani d . 1 . C
H19A .843(3) 1.003(3) -.035(3) .071(2) Uiso d . 1 . H
H19B .887(3) 1.137(3) -.067(3) .071(2) Uiso d . 1 . H
O20 .6821(2) 1.15633(15) -.0229(2) .0499(4) Uani d . 1 . O
C21 .6413(4) 1.1481(2) .1105(3) .0581(7) Uani d . 1 . C
H21A .550(3) 1.206(3) .135(3) .071(2) Uiso d . 1 . H
H21B .714(3) 1.177(3) .117(3) .071(2) Uiso d . 1 . H
C22 .6263(3) 1.0103(2) .1925(2) .0476(6) Uani d . 1 . C
C23 .6502(4) .9709(3) .3043(3) .0757(10) Uani d . 1 . C
H23 .675(3) 1.021(3) .328(3) .071(2) Uiso d . 1 . H
C24 .6309(5) .8470(3) .3802(3) .0866(12) Uani d . 1 . C
H24 .649(3) .814(3) .452(3) .071(2) Uiso d . 1 . H
C25 .5932(3) .7589(3) .3446(3) .0608(8) Uani d . 1 . C
H25 .583(3) .677(3) .392(3) .071(2) Uiso d . 1 . H
C26 .5840(2) .9236(2) .1574(2) .0380(5) Uani d . 1 . C
H26 .564(3) .948(3) .080(3) .071(2) Uiso d . 1 . H
C27 .7811(2) .4553(2) .0662(2) .0359(4) Uani d . 1 . C
H27 .731(3) .527(3) .030(3) .071(2) Uiso d . 1 . H
C28 .4283(3) .5351(2) .1559(2) .0413(5) Uani d . 1 . C
H28A .398(3) .462(3) .186(3) .071(2) Uiso d . 1 . H
H28B .501(3) .531(3) .078(3) .071(2) Uiso d . 1 . H
H28C .357(3) .589(3) .140(3) .071(2) Uiso d . 1 . H
S29 .31925(6) .56977(6) .43978(5) .0445(2) Uani d . 1 . S
OW1 .6764(2) .7828(2) -.0902(2) .0707(6) Uani d . 1 . O
HW1 .774(3) .721(3) -.135(3) .071(2) Uiso d . 1 . H
HW2 .701(3) .872(3) -.147(3) .071(2) Uiso d . 1 . H

loop_
_atom_type_symbol
_atom_type_description
_atom_type_scat_dispersion_real
_atom_type_scat_dispersion_imag
_atom_type_scat_source
C C 0.0033 0.0016 'International Tables Vol C Tables 4.2.6.8 and 6.1.1.4'
H H 0.0000 0.0000 'International Tables Vol C Tables 4.2.6.8 and 6.1.1.4'
N N 0.0061 0.0033 'International Tables Vol C Tables 4.2.6.8 and 6.1.1.4'
O O 0.0106 0.0060 'International Tables Vol C Tables 4.2.6.8 and 6.1.1.4'
P P 0.1023 0.0942 'International Tables Vol C Tables 4.2.6.8 and 6.1.1.4'
S S 0.1246 0.1234 'International Tables Vol C Tables 4.2.6.8 and 6.1.1.4'

loop_
_geom_angle_atom_site_label_1
_geom_angle_atom_site_label_2
_geom_angle_atom_site_label_3
_geom_angle
_geom_angle_publ_flag
C25 C1 C26 118.9(2) no
C25 C1 N2 123.0(2) no
C26 C1 N2 118.1(2) no
C1 N2 P3 128.78(14) yes
C1 N2 H2 112.(3) ?
P3 N2 H2 119.(3) ?
N2 P3 N4 110.44(10) yes
N2 P3 C28 100.99(11) yes
N4 P3 C28 107.77(11) yes
N2 P3 S29 116.25(8) yes
N4 P3 S29 107.09(7) yes
C28 P3 S29 114.01(9) yes
C5 N4 P3 131.51(15) yes
C5 N4 H4 113.(2) ?
P3 N4 H4 115.(2) ?
C6 C5 C27 119.6(2) no
C6 C5 N4 117.2(2) no
C27 C5 N4 123.2(2) no
C7 C6 C5 119.7(2) no
C7 C6 H6 119.2(18) ?
C5 C6 H6 121.0(18) ?
C8 C7 C6 120.8(2) no
C8 C7 H7 119.2(19) ?
C6 C7 H7 120.0(19) ?
C7 C8 C9 120.4(2) no
C7 C8 H8 120.8(18) ?
C9 C8 H8 118.7(18) ?
C27 C9 C8 119.1(2) no
C27 C9 C10 123.3(2) no
C8 C9 C10 117.6(2) no
O11 C10 C9 113.8(2) no
O11 C10 H10A 108.5(18) ?
C9 C10 H10A 108.8(19) ?
O11 C10 H10B 109.9(17) ?
C9 C10 H10B 111.2(16) ?
H10A C10 H10B 104.(3) ?
C10 O11 C12 110.4(2) no
O11 C12 C13 111.1(2) no
O11 C12 H12A 108.6(16) ?
C13 C12 H12A 111.1(16) ?
O11 C12 H12B 106.8(17) ?
C13 C12 H12B 109.7(17) ?
H12A C12 H12B 110.(2) ?
O14 C13 C12 109.8(2) no
O14 C13 H13A 108.4(19) ?
C12 C13 H13A 107.4(18) ?
O14 C13 H13B 110.2(18) ?
C12 C13 H13B 108.9(18) ?
H13A C13 H13B 112.(3) ?
C15 O14 C13 112.8(2) no
O14 C15 C16 109.1(3) no
O14 C15 H15A 109.1(16) ?
C16 C15 H15A 113.9(17) ?
O14 C15 H15B 113.6(16) ?
C16 C15 H15B 107.4(16) ?
H15A C15 H15B 104.(2) ?
O17 C16 C15 110.6(2) no
O17 C16 H16A 99.9(19) ?
C15 C16 H16A 118.(2) ?
O17 C16 H16B 110.6(18) ?
C15 C16 H16B 113.2(19) ?
H16A C16 H16B 103.(3) ?
C18 O17 C16 112.0(2) no
O17 C18 C19 110.2(2) no
O17 C18 H18A 111.5(18) ?
C19 C18 H18A 110.0(17) ?
O17 C18 H18B 108.1(18) ?
C19 C18 H18B 108.8(18) ?
H18A C18 H18B 108.(2) ?
O20 C19 C18 109.3(2) no
O20 C19 H19A 109.9(17) ?
C18 C19 H19A 115.8(17) ?
O20 C19 H19B 109.6(17) ?
C18 C19 H19B 113.2(17) ?
H19A C19 H19B 99.(2) ?
C19 O20 C21 112.9(2) no
O20 C21 C22 113.9(2) no
O20 C21 H21A 103.4(19) ?
C22 C21 H21A 109.4(18) ?
O20 C21 H21B 105.9(18) ?
C22 C21 H21B 109.3(18) ?
H21A C21 H21B 115.(3) ?
C23 C22 C26 119.2(2) no
C23 C22 C21 120.8(2) no
C26 C22 C21 120.0(2) no
C22 C23 C24 120.0(2) no
C22 C23 H23 121.(2) ?
C24 C23 H23 119.(2) ?
C25 C24 C23 121.4(3) no
C25 C24 H24 114.2(18) ?
C23 C24 H24 124.2(18) ?
C24 C25 C1 119.5(2) no
C24 C25 H25 121.9(19) ?
C1 C25 H25 118.6(19) ?
C22 C26 C1 121.0(2) no
C22 C26 H26 121.9(17) ?
C1 C26 H26 117.1(17) ?
C9 C27 C5 120.3(2) no
C9 C27 H27 116.4(18) ?
C5 C27 H27 123.3(18) ?
P3 C28 H28A 111.(2) ?
P3 C28 H28B 114.8(18) ?
H28A C28 H28B 108.(3) ?
P3 C28 H28C 115.(2) ?
H28A C28 H28C 101.(3) ?
H28B C28 H28C 106.(3) ?
HW1 OW1 HW2 99.(2) ?

loop_
_geom_bond_atom_site_label_1
_geom_bond_atom_site_label_2
_geom_bond_site_symmetry_2
_geom_bond_distance
_geom_bond_publ_flag
C1 C25 . 1.390(3) no
C1 C26 . 1.393(3) no
C1 N2 . 1.407(3) yes
N2 P3 . 1.651(2) yes
N2 H2 . .75(3) ?
P3 N4 . 1.659(2) yes
P3 C28 . 1.790(2) yes
P3 S29 . 1.9503(9) yes
N4 C5 . 1.411(3) yes
N4 H4 . .82(3) ?
C5 C6 . 1.391(3) no
C5 C27 . 1.400(3) no
C6 C7 . 1.382(3) no
C6 H6 . .91(3) ?
C7 C8 . 1.375(4) no
C7 H7 . .89(3) ?
C8 C9 . 1.394(3) no
C8 H8 . .95(3) ?
C9 C27 . 1.391(3) no
C9 C10 . 1.496(3) no
C10 O11 . 1.415(3) no
C10 H10A . .95(3) ?
C10 H10B . 1.01(3) ?
O11 C12 . 1.428(3) no
C12 C13 . 1.494(4) no
C12 H12A . 1.04(3) ?
C12 H12B . .98(3) ?
C13 O14 . 1.420(3) no
C13 H13A . .93(3) ?
C13 H13B . .96(3) ?
O14 C15 . 1.420(3) no
C15 C16 . 1.483(5) no
C15 H15A . 1.03(3) ?
C15 H15B . 1.06(3) ?
C16 O17 . 1.422(3) no
C16 H16A . .95(3) ?
C16 H16B . .93(3) ?
O17 C18 . 1.413(4) no
C18 C19 . 1.488(4) no
C18 H18A . .98(3) ?
C18 H18B . .98(3) ?
C19 O20 . 1.414(3) no
C19 H19A . 1.02(3) ?
C19 H19B . 1.00(3) ?
O20 C21 . 1.420(3) no
C21 C22 . 1.514(3) no
C21 H21A . .97(3) ?
C21 H21B . .96(3) ?
C22 C23 . 1.376(4) no
C22 C26 . 1.386(3) no
C23 C24 . 1.376(4) no
C23 H23 . .83(3) ?
C24 C25 . 1.372(4) no
C24 H24 . .90(3) ?
C25 H25 . .90(3) ?
C26 H26 . .98(3) ?
C27 H27 . .92(3) ?
C28 H28A . .85(3) ?
C28 H28B . .91(3) ?
C28 H28C . .87(3) ?
OW1 HW1 . 1.07(3) ?
OW1 HW2 . 1.02(3) ?

loop_
_geom_hbond_atom_site_label_D
_geom_hbond_atom_site_label_H
_geom_hbond_atom_site_label_A
_geom_hbond_site_symmetry_A
_geom_hbond_distance_DH
_geom_hbond_distance_HA
_geom_hbond_distance_DA
_geom_hbond_angle_DHA
_geom_hbond_publ_flag
N4 H4 S29 2_666 0.82(3) 2.83(3) 3.565(3) 150(2) yes
OW1 HW1 O11 1_555 1.07(3) 2.00(3) 2.969(3) 149(2) yes
OW1 HW1 O14 1_555 1.07(3) 2.50(3) 3.008(3) 107(2) yes
OW1 HW2 O14 1_555 1.02(3) 2.58(3) 3.008(3) 105(2) yes
OW1 HW2 O17 1_555 1.02(3) 2.01(3) 2.998(3) 163(2) yes
N2 H2 OW1 1_555 0.75(2) 2.29(3) 2.933(4) 145(2) yes

loop_
_geom_torsion_atom_site_label_1
_geom_torsion_atom_site_label_2
_geom_torsion_atom_site_label_3
_geom_torsion_atom_site_label_4
_geom_torsion
_geom_torsion_publ_flag
C25 C1 N2 P3 11.8(4) ?
C26 C1 N2 P3 -168.1(2) no
C1 N2 P3 N4 -70.2(2) no
C1 N2 P3 C28 176.0(2) ?
C1 N2 P3 S29 52.0(2) ?
N2 P3 N4 C5 -59.0(2) no
C28 P3 N4 C5 50.4(2) ?
S29 P3 N4 C5 173.5(2) ?
P3 N4 C5 C6 -176.1(2) no
P3 N4 C5 C27 3.7(3) no
C27 C5 C6 C7 0.0(3) ?
N4 C5 C6 C7 179.8(2) ?
C5 C6 C7 C8 -1.3(4) ?
C6 C7 C8 C9 1.0(4) ?
C7 C8 C9 C27 0.6(3) ?
C7 C8 C9 C10 -179.7(2) ?
C27 C9 C10 O11 3.9(3) no
C8 C9 C10 O11 -175.8(2) ?
C9 C10 O11 C12 -176.0(2) no
C10 O11 C12 C13 -176.0(2) no
O11 C12 C13 O14 73.0(3) no
C12 C13 O14 C15 -170.9(2) no
C13 O14 C15 C16 179.5(2) no
O14 C15 C16 O17 -63.9(3) no
C15 C16 O17 C18 165.7(2) no
C16 O17 C18 C19 175.0(2) no
O17 C18 C19 O20 -72.7(3) no
C18 C19 O20 C21 -178.1(2) no
C19 O20 C21 C22 -71.9(3) no
O20 C21 C22 C23 150.7(3) ?
O20 C21 C22 C26 -31.3(4) no
C26 C22 C23 C24 -0.5(5) ?
C21 C22 C23 C24 177.5(3) ?
C22 C23 C24 C25 2.5(6) ?
C23 C24 C25 C1 -2.8(6) ?
C26 C1 C25 C24 1.1(5) ?
N2 C1 C25 C24 -178.8(3) ?
C23 C22 C26 C1 -1.1(4) ?
C21 C22 C26 C1 -179.2(2) no
C25 C1 C26 C22 0.8(4) ?
N2 C1 C26 C22 -179.3(2) no
C8 C9 C27 C5 -1.9(3) ?
C10 C9 C27 C5 178.4(2) ?
C6 C5 C27 C9 1.6(3) ?
N4 C5 C27 C9 -178.2(2) no

loop_
_cod_related_entry_id
_cod_related_entry_database
_cod_related_entry_code
1 ChemSpider 30652184
